data_4306726
loop_
_publ_author_name
'Matthew T. Olsen'
'Aaron K. Justice'
'Fr\'ed\'eric Gloaguen'
'Thomas B. Rauchfuss'
'Scott R. Wilson'

_publ_contact_author
; 
Scott R. Wilson 
University of Illinois 
School of Chemical Sciences, Box 59-1 
505 South Mathews Avenue 
Urbana, Illinois  61801 
USA 
;
_publ_contact_author_email srwilson@uiuc.edu
_publ_contact_author_fax '1  217 244 8068'
_publ_contact_author_phone '1  217 244 1708'
_publ_section_title
;
New Nitrosyl Derivatives of Diiron Dithiolates Related to the Active Site
of the [FeFe]-Hydrogenases
;
_journal_name_full 'Inorganic Chemistry'
_journal_page_first 11816
_journal_page_last 11824
_journal_paper_doi 10.1021/ic801542w
_journal_volume 47
_journal_year 2008
_chemical_absolute_configuration ad
_chemical_formula_moiety 'C55 H48 Fe2 N O2 P4 S2, 3(C H2 Cl2), B F4'
_chemical_formula_sum 'C58 H54 B Cl6 F4 Fe2 N O2 P4 S2'
_chemical_formula_weight 1396.23
_chemical_name_systematic
; 
? 
;
_space_group_IT_number 4
_symmetry_cell_setting monoclinic
_symmetry_space_group_name_Hall 'P 2yb'
_symmetry_space_group_name_H-M 'P 1 21 1'
_atom_sites_solution_hydrogens geom
_atom_sites_solution_primary direct
_atom_sites_solution_secondary difmap
_audit_creation_method SHELXL-97
_audit_update_record
; 
2008-07-24   text and data added, srw 
;
_cell_angle_alpha 90.00
_cell_angle_beta 104.511(3)
_cell_angle_gamma 90.00
_cell_formula_units_Z 2
_cell_length_a 10.8808(16)
_cell_length_b 17.757(3)
_cell_length_c 16.692(2)
_cell_measurement_reflns_used 5890
_cell_measurement_temperature 193(2)
_cell_measurement_theta_max 20.89
_cell_measurement_theta_min 2.25
_cell_volume 3122.2(8)
_computing_cell_refinement 'SAINT V7.23A (Bruker, 2005)'
_computing_data_collection 'APEX2 V2.0-1 (Bruker, 2004)'
_computing_data_reduction
; 
SAINT V7.23A, XPREP V2005/2, SADABS V2007/4 (Bruker, 2005 & 2007) 
;
_computing_molecular_graphics 'SHELXTL V6.12 (Bruker, 2005)'
_computing_publication_material 'XCIF V6.12 (Bruker, 2005)'
_computing_structure_refinement 'SHELXTL V6.12 (Bruker, 2005)'
_computing_structure_solution 'SHELXTL V6.12 (Bruker, 2005)'
_diffrn_ambient_temperature 193(2)
_diffrn_measured_fraction_theta_full 0.995
_diffrn_measured_fraction_theta_max 0.995
_diffrn_measurement_device 'Bruker Kappa/ApexII CCD'
_diffrn_measurement_method 'profile data from \f and \w scans'
_diffrn_radiation_monochromator graphite
_diffrn_radiation_source 'fine-focus sealed tube'
_diffrn_radiation_type MoK\a
_diffrn_radiation_wavelength 0.71073
_diffrn_radiation_wavelength_id ga01jas
_diffrn_reflns_av_R_equivalents 0.0967
_diffrn_reflns_av_sigmaI/netI 0.1180
_diffrn_reflns_limit_h_max 13
_diffrn_reflns_limit_h_min -13
_diffrn_reflns_limit_k_max 21
_diffrn_reflns_limit_k_min -21
_diffrn_reflns_limit_l_max 20
_diffrn_reflns_limit_l_min -20
_diffrn_reflns_number 45409
_diffrn_reflns_theta_full 25.85
_diffrn_reflns_theta_max 25.85
_diffrn_reflns_theta_min 1.70
_exptl_absorpt_coefficient_mu 0.945
_exptl_absorpt_correction_T_max 0.9813
_exptl_absorpt_correction_T_min 0.6532
_exptl_absorpt_correction_type integration
_exptl_absorpt_process_details 'SHELXTL/XPREP V2005/2 (Bruker, 2005)'
_exptl_crystal_colour black
_exptl_crystal_density_diffrn 1.485
_exptl_crystal_density_method 'not measured'
_exptl_crystal_description platy
_exptl_crystal_F_000 1424
_exptl_crystal_id ga01jas
_exptl_crystal_preparation
; 
The data crystal was mounted using oil (Parantone-N, Exxon) to a 
0.3 mm cryo-loop (Hampton Research) with the (-1 1 0) scattering 
planes roughly normal to the spindle axis. 
;
_exptl_crystal_size_max 0.60
_exptl_crystal_size_mid 0.10
_exptl_crystal_size_min 0.02
_refine_diff_density_max 1.232
_refine_diff_density_min -0.477
_refine_diff_density_rms 0.094
_refine_ls_abs_structure_details 'Flack (1983),  5758 Friedels'
_refine_ls_abs_structure_Flack -0.02(2)
_refine_ls_extinction_method none
_refine_ls_goodness_of_fit_ref 0.997
_refine_ls_hydrogen_treatment noref
_refine_ls_matrix_type full
_refine_ls_number_parameters 721
_refine_ls_number_reflns 11990
_refine_ls_number_restraints 1
_refine_ls_restrained_S_all 0.997
_refine_ls_R_factor_all 0.1165
_refine_ls_R_factor_gt 0.0610
_refine_ls_shift/su_max 0.025
_refine_ls_shift/su_mean 0.001
_refine_ls_structure_factor_coef Fsqd
_refine_ls_weighting_details 'calc w=1/[\s^2^(Fo^2^)+(0.0731P)^2^+0.0000P] where P=(Fo^2^+2Fc^2^)/3'
_refine_ls_weighting_scheme calc
_refine_ls_wR_factor_gt 0.1256
_refine_ls_wR_factor_ref 0.1491
_reflns_number_gt 7714
_reflns_number_total 11990
_reflns_threshold_expression >2sigma(I)
_cod_data_source_file ic801542w_si_002_1.cif
_cod_data_source_block ga01jas
_cod_depositor_comments
;
The following automatic conversions were performed:
'_symmetry_cell_setting' value 'Monoclinic' changed to 'monoclinic'
according to '/home/saulius/struct/CIF-dictionaries/cif_core.dic'
dictionary named 'cif_core.dic' version 2.4.1 from 2010-06-29.

Automatic conversion script
Id: cif_fix_enum 1527 2010-12-29 10:47:43Z saulius 
;
_cod_original_cell_volume 3122.3(8)
_cod_original_sg_symbol_Hall 'P 2yb '
_cod_original_sg_symbol_H-M 'P 21 '
_cod_database_code 4306726

loop_
_symmetry_equiv_pos_as_xyz
'x, y, z'
'-x, y+1/2, -z'

loop_
_atom_site_label
_atom_site_type_symbol
_atom_site_fract_x
_atom_site_fract_y
_atom_site_fract_z
_atom_site_U_iso_or_equiv
_atom_site_adp_type
_atom_site_occupancy
_atom_site_symmetry_multiplicity
_atom_site_calc_flag
_atom_site_refinement_flags
_atom_site_disorder_assembly
_atom_site_disorder_group
Fe1 Fe 0.20675(9) 0.95057(5) 0.14473(6) 0.0250(2) Uani 1 1 d . . .
Fe2 Fe 0.22483(9) 0.81832(5) 0.20655(6) 0.0256(2) Uani 1 1 d . . .
Cl1 Cl 0.5372(3) 0.60491(16) 0.54148(16) 0.0763(7) Uani 1 1 d . . .
Cl2 Cl 0.2737(3) 0.5674(2) 0.52289(19) 0.0932(9) Uani 1 1 d . . .
Cl3 Cl 0.7822(3) 0.65155(16) 0.43004(19) 0.0823(8) Uani 1 1 d . . .
Cl4 Cl 0.9458(3) 0.52325(19) 0.48907(19) 0.0993(10) Uani 1 1 d . . .
Cl5 Cl 0.3237(3) 0.28660(17) 0.4177(2) 0.0910(9) Uani 1 1 d . . .
Cl6 Cl 0.1333(3) 0.4022(2) 0.3779(2) 0.1107(12) Uani 1 1 d . . .
S1 S 0.32980(16) 0.92110(9) 0.27061(11) 0.0290(4) Uani 1 1 d . . .
S2 S 0.06172(16) 0.89941(9) 0.20456(11) 0.0281(4) Uani 1 1 d . . .
P1 P 0.41288(17) 0.76237(9) 0.21305(12) 0.0277(4) Uani 1 1 d . . .
P2 P 0.20222(18) 0.73614(10) 0.30342(12) 0.0302(4) Uani 1 1 d . . .
P3 P 0.17450(17) 1.07282(10) 0.14854(11) 0.0272(4) Uani 1 1 d . . .
P4 P 0.07065(16) 0.95284(11) 0.01885(11) 0.0286(4) Uani 1 1 d . . .
F1 F 0.5461(7) 0.4054(3) 0.2899(4) 0.106(2) Uani 1 1 d . . .
F2 F 0.5063(7) 0.4934(4) 0.3727(4) 0.111(2) Uani 1 1 d . . .
F3 F 0.3762(6) 0.4780(6) 0.2499(5) 0.148(4) Uani 1 1 d . . .
F4 F 0.5715(5) 0.5246(3) 0.2607(4) 0.0826(18) Uani 1 1 d . . .
O1 O 0.1117(5) 0.7258(3) 0.0687(4) 0.0552(16) Uani 1 1 d . . .
O2 O 0.4221(5) 0.9680(3) 0.0747(3) 0.0473(14) Uani 1 1 d . . .
N1 N 0.1543(6) 0.7657(3) 0.1230(4) 0.0371(15) Uani 1 1 d . . .
C1 C 0.2381(6) 0.9541(4) 0.3412(4) 0.0346(16) Uani 1 1 d . . .
H1A H 0.2701 0.9293 0.3956 0.042 Uiso 1 1 calc R . .
H1B H 0.2506 1.0090 0.3494 0.042 Uiso 1 1 calc R . .
C2 C 0.0982(7) 0.9379(4) 0.3097(4) 0.0342(18) Uani 1 1 d . . .
H2A H 0.0496 0.9849 0.3100 0.041 Uiso 1 1 calc R . .
H2B H 0.0718 0.9014 0.3470 0.041 Uiso 1 1 calc R . .
C3 C 0.3349(6) 0.9587(4) 0.1025(4) 0.0269(15) Uani 1 1 d . . .
C4 C 0.4271(7) 0.6834(4) 0.2844(4) 0.0340(18) Uani 1 1 d . . .
H4A H 0.4993 0.6513 0.2940 0.041 Uiso 1 1 calc R . .
C5 C 0.3353(7) 0.6707(4) 0.3231(4) 0.0355(18) Uani 1 1 d . . .
H5A H 0.3393 0.6292 0.3595 0.043 Uiso 1 1 calc R . .
C6 C 0.1989(7) 0.7658(4) 0.4076(5) 0.0353(18) Uani 1 1 d . . .
C7 C 0.0890(8) 0.7665(5) 0.4338(5) 0.049(2) Uani 1 1 d . . .
H7A H 0.0124 0.7470 0.3996 0.059 Uiso 1 1 calc R . .
C8 C 0.0915(10) 0.7966(6) 0.5119(6) 0.068(3) Uani 1 1 d . . .
H8A H 0.0156 0.7986 0.5301 0.082 Uiso 1 1 calc R . .
C9 C 0.2049(10) 0.8239(6) 0.5633(6) 0.065(3) Uani 1 1 d . . .
H9A H 0.2060 0.8453 0.6156 0.078 Uiso 1 1 calc R . .
C10 C 0.3134(10) 0.8193(6) 0.5370(5) 0.063(2) Uani 1 1 d . . .
H10A H 0.3916 0.8354 0.5724 0.076 Uiso 1 1 calc R . .
C11 C 0.3110(8) 0.7921(5) 0.4614(5) 0.051(2) Uani 1 1 d . . .
H11A H 0.3876 0.7907 0.4439 0.061 Uiso 1 1 calc R . .
C12 C 0.0613(7) 0.6784(4) 0.2701(5) 0.0331(18) Uani 1 1 d . . .
C13 C 0.0641(8) 0.6000(4) 0.2770(5) 0.050(2) Uani 1 1 d . . .
H13A H 0.1430 0.5752 0.2979 0.060 Uiso 1 1 calc R . .
C14 C -0.0464(8) 0.5579(5) 0.2538(5) 0.050(2) Uani 1 1 d . . .
H14A H -0.0441 0.5049 0.2615 0.061 Uiso 1 1 calc R . .
C15 C -0.1610(8) 0.5941(5) 0.2189(5) 0.051(2) Uani 1 1 d . . .
H15A H -0.2364 0.5654 0.2002 0.061 Uiso 1 1 calc R . .
C16 C -0.1655(8) 0.6720(4) 0.2112(6) 0.052(2) Uani 1 1 d . . .
H16A H -0.2444 0.6966 0.1897 0.062 Uiso 1 1 calc R . .
C17 C -0.0541(7) 0.7140(4) 0.2352(5) 0.045(2) Uani 1 1 d . . .
H17A H -0.0567 0.7671 0.2277 0.054 Uiso 1 1 calc R . .
C18 C 0.4353(6) 0.7210(4) 0.1187(4) 0.0305(17) Uani 1 1 d . . .
C19 C 0.3893(7) 0.7598(4) 0.0417(5) 0.0407(19) Uani 1 1 d . . .
H19A H 0.3431 0.8054 0.0399 0.049 Uiso 1 1 calc R . .
C20 C 0.4125(7) 0.7304(5) -0.0303(5) 0.045(2) Uani 1 1 d . . .
H20A H 0.3824 0.7562 -0.0814 0.055 Uiso 1 1 calc R . .
C21 C 0.4790(7) 0.6641(5) -0.0278(5) 0.044(2) Uani 1 1 d . . .
H21A H 0.4951 0.6444 -0.0771 0.052 Uiso 1 1 calc R . .
C22 C 0.5216(8) 0.6270(5) 0.0449(5) 0.048(2) Uani 1 1 d . . .
H22A H 0.5670 0.5812 0.0457 0.057 Uiso 1 1 calc R . .
C23 C 0.5008(7) 0.6538(4) 0.1167(5) 0.0375(18) Uani 1 1 d . . .
H23A H 0.5315 0.6262 0.1665 0.045 Uiso 1 1 calc R . .
C24 C 0.5597(6) 0.8151(4) 0.2553(4) 0.0314(16) Uani 1 1 d . . .
C25 C 0.6101(7) 0.8181(5) 0.3400(5) 0.0444(19) Uani 1 1 d . . .
H25A H 0.5731 0.7894 0.3760 0.053 Uiso 1 1 calc R . .
C26 C 0.7152(8) 0.8634(5) 0.3724(6) 0.056(2) Uani 1 1 d . . .
H26A H 0.7502 0.8665 0.4305 0.067 Uiso 1 1 calc R . .
C27 C 0.7683(8) 0.9041(5) 0.3181(6) 0.059(3) Uani 1 1 d . . .
H27A H 0.8401 0.9349 0.3403 0.071 Uiso 1 1 calc R . .
C28 C 0.7212(8) 0.9017(5) 0.2337(6) 0.059(2) Uani 1 1 d . . .
H28A H 0.7596 0.9299 0.1981 0.071 Uiso 1 1 calc R . .
C29 C 0.6144(7) 0.8563(4) 0.2016(5) 0.0380(18) Uani 1 1 d . . .
H29A H 0.5794 0.8535 0.1436 0.046 Uiso 1 1 calc R . .
C30 C 0.1056(7) 1.1061(4) 0.0427(4) 0.0379(18) Uani 1 1 d . . .
H30A H 0.1001 1.1581 0.0288 0.045 Uiso 1 1 calc R . .
C31 C 0.0632(7) 1.0515(4) -0.0140(5) 0.0343(18) Uani 1 1 d . . .
H31A H 0.0297 1.0643 -0.0705 0.041 Uiso 1 1 calc R . .
C32 C 0.0626(7) 1.1063(4) 0.2052(4) 0.0322(17) Uani 1 1 d . . .
C33 C -0.0676(7) 1.0916(4) 0.1761(5) 0.0380(19) Uani 1 1 d . . .
H33A H -0.0985 1.0688 0.1234 0.046 Uiso 1 1 calc R . .
C34 C -0.1524(8) 1.1100(5) 0.2232(5) 0.047(2) Uani 1 1 d . . .
H34A H -0.2405 1.1003 0.2023 0.056 Uiso 1 1 calc R . .
C35 C -0.1089(8) 1.1416(5) 0.2991(6) 0.049(2) Uani 1 1 d . . .
H35A H -0.1672 1.1540 0.3309 0.058 Uiso 1 1 calc R . .
C36 C 0.0205(8) 1.1563(4) 0.3310(5) 0.0397(19) Uani 1 1 d . . .
H36A H 0.0495 1.1774 0.3847 0.048 Uiso 1 1 calc R . .
C37 C 0.1064(7) 1.1401(4) 0.2845(4) 0.0338(17) Uani 1 1 d . . .
H37A H 0.1939 1.1514 0.3054 0.041 Uiso 1 1 calc R . .
C38 C 0.3110(6) 1.1357(4) 0.1842(4) 0.0257(15) Uani 1 1 d . . .
C39 C 0.4260(7) 1.1088(4) 0.2310(4) 0.0349(18) Uani 1 1 d . . .
H39A H 0.4373 1.0563 0.2413 0.042 Uiso 1 1 calc R . .
C40 C 0.5236(7) 1.1576(5) 0.2623(5) 0.043(2) Uani 1 1 d . . .
H40A H 0.6013 1.1386 0.2957 0.052 Uiso 1 1 calc R . .
C41 C 0.5114(7) 1.2343(4) 0.2464(5) 0.0403(19) Uani 1 1 d . . .
H41A H 0.5809 1.2671 0.2676 0.048 Uiso 1 1 calc R . .
C42 C 0.3971(8) 1.2629(4) 0.1994(5) 0.043(2) Uani 1 1 d . . .
H42A H 0.3880 1.3153 0.1880 0.051 Uiso 1 1 calc R . .
C43 C 0.2956(7) 1.2140(4) 0.1690(5) 0.0356(18) Uani 1 1 d . . .
H43A H 0.2164 1.2333 0.1382 0.043 Uiso 1 1 calc R . .
C44 C -0.0967(7) 0.9287(4) 0.0042(4) 0.0344(17) Uani 1 1 d . . .
C45 C -0.1325(7) 0.8588(4) 0.0309(4) 0.0357(18) Uani 1 1 d . . .
H45A H -0.0690 0.8247 0.0591 0.043 Uiso 1 1 calc R . .
C46 C -0.2578(7) 0.8394(4) 0.0166(5) 0.0409(19) Uani 1 1 d . . .
H46A H -0.2804 0.7913 0.0335 0.049 Uiso 1 1 calc R . .
C47 C -0.3511(8) 0.8886(6) -0.0218(6) 0.060(3) Uani 1 1 d . . .
H47A H -0.4377 0.8753 -0.0292 0.073 Uiso 1 1 calc R . .
C48 C -0.3211(8) 0.9555(7) -0.0492(6) 0.068(3) Uani 1 1 d . . .
H48A H -0.3863 0.9880 -0.0787 0.082 Uiso 1 1 calc R . .
C49 C -0.1931(8) 0.9776(5) -0.0342(5) 0.054(2) Uani 1 1 d . . .
H49A H -0.1725 1.0263 -0.0505 0.065 Uiso 1 1 calc R . .
C50 C 0.1131(6) 0.9045(4) -0.0669(4) 0.0300(16) Uani 1 1 d . . .
C51 C 0.2142(7) 0.9318(4) -0.0961(5) 0.0391(19) Uani 1 1 d . . .
H51A H 0.2593 0.9749 -0.0708 0.047 Uiso 1 1 calc R . .
C52 C 0.2501(7) 0.8975(4) -0.1611(5) 0.0422(19) Uani 1 1 d . . .
H52A H 0.3180 0.9174 -0.1808 0.051 Uiso 1 1 calc R . .
C53 C 0.1854(8) 0.8332(4) -0.1975(5) 0.046(2) Uani 1 1 d . . .
H53A H 0.2103 0.8088 -0.2416 0.055 Uiso 1 1 calc R . .
C54 C 0.0864(8) 0.8052(5) -0.1698(5) 0.048(2) Uani 1 1 d . . .
H54A H 0.0425 0.7615 -0.1946 0.057 Uiso 1 1 calc R . .
C55 C 0.0506(8) 0.8409(4) -0.1055(5) 0.047(2) Uani 1 1 d . . .
H55A H -0.0189 0.8213 -0.0871 0.057 Uiso 1 1 calc R . .
C56 C 0.2397(12) 0.3497(6) 0.3415(7) 0.092(4) Uani 1 1 d . . .
H56A H 0.3005 0.3837 0.3243 0.110 Uiso 1 1 calc R . .
H56B H 0.1938 0.3209 0.2923 0.110 Uiso 1 1 calc R . .
C57 C 0.4315(9) 0.5324(6) 0.5395(6) 0.069(3) Uani 1 1 d . . .
H57A H 0.4548 0.5047 0.5927 0.083 Uiso 1 1 calc R . .
H57B H 0.4360 0.4967 0.4947 0.083 Uiso 1 1 calc R . .
C58 C 0.7969(10) 0.5525(6) 0.4345(7) 0.078(3) Uani 1 1 d . . .
H58A H 0.7325 0.5315 0.4609 0.093 Uiso 1 1 calc R . .
H58B H 0.7796 0.5323 0.3774 0.093 Uiso 1 1 calc R . .
B1 B 0.5014(10) 0.4755(5) 0.2925(7) 0.050(3) Uani 1 1 d . . .

loop_
_atom_site_aniso_label
_atom_site_aniso_U_11
_atom_site_aniso_U_22
_atom_site_aniso_U_33
_atom_site_aniso_U_23
_atom_site_aniso_U_13
_atom_site_aniso_U_12
Fe1 0.0250(5) 0.0204(5) 0.0335(6) 0.0009(4) 0.0150(4) 0.0013(4)
Fe2 0.0261(5) 0.0201(5) 0.0339(6) 0.0008(4) 0.0138(4) 0.0000(4)
Cl1 0.0709(17) 0.0877(19) 0.0715(17) 0.0047(14) 0.0201(14) -0.0016(15)
Cl2 0.0688(18) 0.115(3) 0.099(2) 0.0122(19) 0.0267(16) -0.0035(18)
Cl3 0.0821(19) 0.0714(18) 0.098(2) 0.0066(15) 0.0310(16) 0.0035(15)
Cl4 0.089(2) 0.102(2) 0.098(2) -0.0109(18) 0.0067(17) 0.0231(19)
Cl5 0.091(2) 0.0798(19) 0.099(2) 0.0020(16) 0.0190(17) 0.0136(17)
Cl6 0.126(3) 0.110(3) 0.109(3) 0.033(2) 0.054(2) 0.055(2)
S1 0.0285(10) 0.0242(9) 0.0364(11) -0.0004(7) 0.0120(8) 0.0013(7)
S2 0.0271(9) 0.0242(9) 0.0371(11) 0.0020(8) 0.0159(8) -0.0009(8)
P1 0.0290(10) 0.0228(9) 0.0354(12) 0.0002(8) 0.0155(9) 0.0002(8)
P2 0.0316(11) 0.0246(9) 0.0377(11) 0.0021(8) 0.0150(9) -0.0037(8)
P3 0.0281(10) 0.0216(9) 0.0350(11) 0.0006(8) 0.0139(9) 0.0006(8)
P4 0.0285(9) 0.0265(9) 0.0336(10) 0.0000(8) 0.0132(8) 0.0023(9)
F1 0.188(7) 0.033(3) 0.117(5) 0.001(3) 0.077(5) 0.005(4)
F2 0.121(6) 0.142(6) 0.084(5) -0.047(4) 0.054(4) -0.015(5)
F3 0.061(4) 0.235(11) 0.133(6) 0.042(6) -0.006(4) -0.045(5)
F4 0.077(4) 0.045(3) 0.145(5) 0.037(3) 0.063(4) 0.007(3)
O1 0.040(3) 0.065(4) 0.055(4) -0.034(3) 0.001(3) -0.008(3)
O2 0.041(3) 0.060(4) 0.050(3) 0.007(3) 0.028(3) 0.005(3)
N1 0.037(4) 0.036(4) 0.039(4) -0.003(3) 0.011(3) 0.009(3)
C1 0.040(4) 0.034(4) 0.033(4) -0.001(3) 0.015(3) -0.003(4)
C2 0.044(4) 0.027(4) 0.040(4) 0.005(3) 0.026(4) 0.005(3)
C3 0.026(4) 0.029(4) 0.030(4) 0.001(3) 0.014(3) 0.007(3)
C4 0.026(4) 0.035(4) 0.040(5) 0.002(3) 0.005(3) 0.003(3)
C5 0.038(4) 0.027(4) 0.043(5) 0.010(3) 0.012(4) -0.001(3)
C6 0.032(4) 0.034(4) 0.043(5) 0.017(3) 0.017(4) 0.004(3)
C7 0.060(6) 0.052(5) 0.040(5) 0.008(4) 0.020(4) -0.007(4)
C8 0.088(8) 0.076(7) 0.060(7) 0.011(5) 0.054(6) 0.007(6)
C9 0.090(8) 0.071(7) 0.035(5) -0.007(5) 0.018(5) 0.017(6)
C10 0.078(7) 0.074(6) 0.041(6) -0.001(5) 0.019(5) 0.015(6)
C11 0.043(5) 0.066(6) 0.043(5) -0.015(4) 0.011(4) -0.001(4)
C12 0.035(4) 0.024(4) 0.045(5) -0.007(3) 0.020(4) -0.011(3)
C13 0.055(6) 0.027(4) 0.061(6) 0.008(4) 0.000(4) -0.002(4)
C14 0.059(6) 0.036(5) 0.049(5) 0.004(4) 0.000(4) -0.006(4)
C15 0.051(5) 0.046(5) 0.057(6) -0.014(4) 0.017(5) -0.020(5)
C16 0.032(5) 0.035(5) 0.090(7) 0.001(4) 0.017(5) 0.000(4)
C17 0.032(4) 0.030(4) 0.076(6) 0.003(4) 0.017(4) -0.002(4)
C18 0.028(4) 0.023(4) 0.043(5) 0.003(3) 0.013(3) -0.003(3)
C19 0.048(5) 0.038(4) 0.039(5) -0.005(3) 0.016(4) 0.011(4)
C20 0.053(5) 0.054(5) 0.035(5) 0.005(4) 0.021(4) 0.014(4)
C21 0.046(5) 0.048(5) 0.044(5) -0.018(4) 0.026(4) -0.006(4)
C22 0.053(5) 0.039(5) 0.053(6) -0.001(4) 0.016(4) 0.023(4)
C23 0.039(4) 0.039(4) 0.037(5) 0.002(3) 0.016(4) 0.006(4)
C24 0.024(4) 0.039(4) 0.035(4) -0.002(3) 0.013(3) 0.009(3)
C25 0.035(4) 0.055(5) 0.044(5) 0.002(4) 0.011(4) -0.002(4)
C26 0.045(5) 0.074(6) 0.047(6) -0.019(5) 0.009(4) -0.010(5)
C27 0.040(5) 0.062(6) 0.081(8) -0.019(6) 0.024(5) -0.013(5)
C28 0.042(5) 0.068(6) 0.074(7) -0.008(5) 0.024(5) 0.002(5)
C29 0.032(4) 0.035(4) 0.049(5) 0.000(4) 0.016(4) 0.002(4)
C30 0.050(5) 0.028(4) 0.041(5) 0.003(3) 0.022(4) 0.007(4)
C31 0.037(4) 0.024(4) 0.044(5) 0.009(3) 0.015(4) 0.005(3)
C32 0.035(4) 0.024(4) 0.038(5) 0.004(3) 0.010(4) 0.001(3)
C33 0.036(5) 0.039(4) 0.045(5) -0.003(3) 0.021(4) -0.012(4)
C34 0.032(5) 0.046(5) 0.065(6) 0.001(4) 0.019(4) 0.002(4)
C35 0.048(5) 0.048(5) 0.063(6) 0.005(4) 0.039(5) 0.004(4)
C36 0.049(5) 0.042(5) 0.034(4) 0.005(3) 0.020(4) 0.004(4)
C37 0.038(4) 0.033(4) 0.036(4) -0.002(3) 0.017(4) 0.002(3)
C38 0.028(4) 0.023(3) 0.032(4) -0.002(3) 0.020(3) -0.004(3)
C39 0.039(5) 0.031(4) 0.040(5) -0.004(3) 0.022(4) -0.009(4)
C40 0.036(5) 0.054(5) 0.046(5) -0.007(4) 0.020(4) -0.008(4)
C41 0.040(5) 0.038(4) 0.047(5) -0.013(4) 0.018(4) -0.020(4)
C42 0.056(6) 0.025(4) 0.056(5) -0.004(4) 0.031(5) -0.007(4)
C43 0.037(4) 0.027(4) 0.046(5) -0.001(3) 0.017(4) -0.004(3)
C44 0.033(4) 0.038(4) 0.034(4) -0.010(3) 0.012(3) 0.003(3)
C45 0.033(4) 0.041(4) 0.037(5) -0.004(4) 0.016(4) -0.004(4)
C46 0.034(5) 0.044(5) 0.047(5) -0.008(4) 0.015(4) -0.008(4)
C47 0.032(5) 0.090(8) 0.063(7) -0.004(5) 0.019(5) -0.004(5)
C48 0.033(5) 0.099(8) 0.074(7) 0.008(6) 0.016(5) 0.019(6)
C49 0.057(6) 0.050(5) 0.060(6) 0.006(4) 0.022(5) 0.010(4)
C50 0.035(4) 0.017(3) 0.037(4) -0.002(3) 0.008(3) 0.008(3)
C51 0.043(5) 0.032(4) 0.049(5) 0.003(3) 0.025(4) 0.001(3)
C52 0.050(5) 0.041(5) 0.043(5) 0.012(4) 0.025(4) 0.001(4)
C53 0.055(5) 0.049(5) 0.039(5) -0.004(4) 0.021(4) 0.016(4)
C54 0.056(5) 0.046(5) 0.044(5) -0.016(4) 0.017(4) -0.006(4)
C55 0.063(6) 0.050(5) 0.036(5) -0.005(4) 0.024(4) -0.006(4)
C56 0.136(11) 0.070(7) 0.088(8) 0.001(6) 0.064(8) 0.010(7)
C57 0.073(7) 0.080(7) 0.062(6) -0.005(5) 0.030(5) -0.003(6)
C58 0.069(7) 0.080(8) 0.083(8) 0.002(6) 0.017(6) -0.010(6)
B1 0.049(7) 0.036(5) 0.073(8) 0.001(5) 0.027(6) 0.003(5)

loop_
_atom_type_symbol
_atom_type_description
_atom_type_scat_dispersion_real
_atom_type_scat_dispersion_imag
_atom_type_scat_source
C C 0.0033 0.0016 'International Tables Vol C Tables 4.2.6.8 and 6.1.1.4'
H H 0.0000 0.0000 'International Tables Vol C Tables 4.2.6.8 and 6.1.1.4'
B B 0.0013 0.0007 'International Tables Vol C Tables 4.2.6.8 and 6.1.1.4'
N N 0.0061 0.0033 'International Tables Vol C Tables 4.2.6.8 and 6.1.1.4'
O O 0.0106 0.0060 'International Tables Vol C Tables 4.2.6.8 and 6.1.1.4'
F F 0.0171 0.0103 'International Tables Vol C Tables 4.2.6.8 and 6.1.1.4'
S S 0.1246 0.1234 'International Tables Vol C Tables 4.2.6.8 and 6.1.1.4'
Fe Fe 0.3463 0.8444 'International Tables Vol C Tables 4.2.6.8 and 6.1.1.4'
P P 0.1023 0.0942 'International Tables Vol C Tables 4.2.6.8 and 6.1.1.4'
Cl Cl 0.1484 0.1585 'International Tables Vol C Tables 4.2.6.8 and 6.1.1.4'

loop_
_exptl_crystal_face_index_h
_exptl_crystal_face_index_k
_exptl_crystal_face_index_l
_exptl_crystal_face_perp_dist
0.00 1.00 0.00 0.0500
0.00 -1.00 0.00 0.0500
0.00 0.00 1.00 0.0100
0.00 0.00 -1.00 0.0100
1.00 0.00 0.00 0.3000
-1.00 0.00 0.00 0.3000
1.00 -3.00 0.00 0.1600

loop_
_geom_angle_atom_site_label_1
_geom_angle_atom_site_label_2
_geom_angle_atom_site_label_3
_geom_angle
_geom_angle_site_symmetry_1
_geom_angle_site_symmetry_3
_geom_angle_publ_flag
C3 Fe1 P3 94.6(2) . . ?
C3 Fe1 P4 91.6(2) . . ?
P3 Fe1 P4 86.38(8) . . ?
C3 Fe1 S1 92.8(2) . . ?
P3 Fe1 S1 105.30(7) . . ?
P4 Fe1 S1 167.16(8) . . ?
C3 Fe1 S2 160.6(2) . . ?
P3 Fe1 S2 104.46(7) . . ?
P4 Fe1 S2 92.92(7) . . ?
S1 Fe1 S2 79.16(7) . . ?
C3 Fe1 Fe2 104.8(2) . . ?
P3 Fe1 Fe2 153.09(7) . . ?
P4 Fe1 Fe2 111.13(6) . . ?
S1 Fe1 Fe2 56.05(5) . . ?
S2 Fe1 Fe2 56.15(5) . . ?
N1 Fe2 P2 97.3(2) . . ?
N1 Fe2 P1 90.9(2) . . ?
P2 Fe2 P1 86.59(7) . . ?
N1 Fe2 S1 154.2(2) . . ?
P2 Fe2 S1 108.49(8) . . ?
P1 Fe2 S1 89.32(7) . . ?
N1 Fe2 S2 98.4(2) . . ?
P2 Fe2 S2 101.32(7) . . ?
P1 Fe2 S2 166.89(7) . . ?
S1 Fe2 S2 78.30(7) . . ?
N1 Fe2 Fe1 101.6(2) . . ?
P2 Fe2 Fe1 151.76(7) . . ?
P1 Fe2 Fe1 113.72(6) . . ?
S1 Fe2 Fe1 55.27(5) . . ?
S2 Fe2 Fe1 55.39(5) . . ?
C1 S1 Fe1 103.6(2) . . ?
C1 S1 Fe2 105.7(2) . . ?
Fe1 S1 Fe2 68.68(6) . . ?
C2 S2 Fe1 105.4(2) . . ?
C2 S2 Fe2 103.9(2) . . ?
Fe1 S2 Fe2 68.46(6) . . ?
C18 P1 C4 104.4(3) . . ?
C18 P1 C24 104.4(3) . . ?
C4 P1 C24 102.6(3) . . ?
C18 P1 Fe2 117.1(2) . . ?
C4 P1 Fe2 107.4(2) . . ?
C24 P1 Fe2 119.1(2) . . ?
C12 P2 C5 105.6(3) . . ?
C12 P2 C6 103.8(3) . . ?
C5 P2 C6 102.5(3) . . ?
C12 P2 Fe2 112.7(3) . . ?
C5 P2 Fe2 108.7(2) . . ?
C6 P2 Fe2 122.2(2) . . ?
C32 P3 C38 103.0(3) . . ?
C32 P3 C30 103.3(3) . . ?
C38 P3 C30 102.7(3) . . ?
C32 P3 Fe1 118.0(2) . . ?
C38 P3 Fe1 119.2(2) . . ?
C30 P3 Fe1 108.6(3) . . ?
C50 P4 C44 103.0(3) . . ?
C50 P4 C31 102.5(3) . . ?
C44 P4 C31 102.5(3) . . ?
C50 P4 Fe1 119.2(2) . . ?
C44 P4 Fe1 121.5(2) . . ?
C31 P4 Fe1 105.5(3) . . ?
O1 N1 Fe2 175.2(6) . . ?
C2 C1 S1 112.4(5) . . ?
C2 C1 H1A 109.1 . . ?
S1 C1 H1A 109.1 . . ?
C2 C1 H1B 109.1 . . ?
S1 C1 H1B 109.1 . . ?
H1A C1 H1B 107.9 . . ?
C1 C2 S2 111.3(4) . . ?
C1 C2 H2A 109.4 . . ?
S2 C2 H2A 109.4 . . ?
C1 C2 H2B 109.4 . . ?
S2 C2 H2B 109.4 . . ?
H2A C2 H2B 108.0 . . ?
O2 C3 Fe1 176.7(6) . . ?
C5 C4 P1 119.6(6) . . ?
C5 C4 H4A 120.2 . . ?
P1 C4 H4A 120.2 . . ?
C4 C5 P2 117.5(5) . . ?
C4 C5 H5A 121.2 . . ?
P2 C5 H5A 121.2 . . ?
C7 C6 C11 118.7(8) . . ?
C7 C6 P2 122.2(6) . . ?
C11 C6 P2 119.0(6) . . ?
C6 C7 C8 118.9(9) . . ?
C6 C7 H7A 120.5 . . ?
C8 C7 H7A 120.5 . . ?
C9 C8 C7 120.7(9) . . ?
C9 C8 H8A 119.7 . . ?
C7 C8 H8A 119.7 . . ?
C10 C9 C8 118.9(8) . . ?
C10 C9 H9A 120.5 . . ?
C8 C9 H9A 120.5 . . ?
C11 C10 C9 120.6(10) . . ?
C11 C10 H10A 119.7 . . ?
C9 C10 H10A 119.7 . . ?
C10 C11 C6 122.0(9) . . ?
C10 C11 H11A 119.0 . . ?
C6 C11 H11A 119.0 . . ?
C17 C12 C13 119.0(7) . . ?
C17 C12 P2 118.4(5) . . ?
C13 C12 P2 122.6(6) . . ?
C14 C13 C12 121.0(7) . . ?
C14 C13 H13A 119.5 . . ?
C12 C13 H13A 119.5 . . ?
C13 C14 C15 119.4(7) . . ?
C13 C14 H14A 120.3 . . ?
C15 C14 H14A 120.3 . . ?
C16 C15 C14 120.3(8) . . ?
C16 C15 H15A 119.8 . . ?
C14 C15 H15A 119.8 . . ?
C15 C16 C17 119.9(8) . . ?
C15 C16 H16A 120.0 . . ?
C17 C16 H16A 120.0 . . ?
C16 C17 C12 120.3(7) . . ?
C16 C17 H17A 119.9 . . ?
C12 C17 H17A 119.9 . . ?
C23 C18 C19 117.1(6) . . ?
C23 C18 P1 123.3(6) . . ?
C19 C18 P1 119.5(5) . . ?
C20 C19 C18 119.8(7) . . ?
C20 C19 H19A 120.1 . . ?
C18 C19 H19A 120.1 . . ?
C21 C20 C19 120.2(8) . . ?
C21 C20 H20A 119.9 . . ?
C19 C20 H20A 119.9 . . ?
C22 C21 C20 120.1(7) . . ?
C22 C21 H21A 119.9 . . ?
C20 C21 H21A 119.9 . . ?
C21 C22 C23 121.5(7) . . ?
C21 C22 H22A 119.2 . . ?
C23 C22 H22A 119.2 . . ?
C22 C23 C18 121.3(7) . . ?
C22 C23 H23A 119.3 . . ?
C18 C23 H23A 119.3 . . ?
C25 C24 C29 120.7(7) . . ?
C25 C24 P1 119.8(5) . . ?
C29 C24 P1 119.3(5) . . ?
C24 C25 C26 119.8(7) . . ?
C24 C25 H25A 120.1 . . ?
C26 C25 H25A 120.1 . . ?
C25 C26 C27 118.8(8) . . ?
C25 C26 H26A 120.6 . . ?
C27 C26 H26A 120.6 . . ?
C28 C27 C26 122.9(9) . . ?
C28 C27 H27A 118.6 . . ?
C26 C27 H27A 118.6 . . ?
C27 C28 C29 118.0(9) . . ?
C27 C28 H28A 121.0 . . ?
C29 C28 H28A 121.0 . . ?
C24 C29 C28 120.0(8) . . ?
C24 C29 H29A 120.0 . . ?
C28 C29 H29A 120.0 . . ?
C31 C30 P3 115.4(6) . . ?
C31 C30 H30A 122.3 . . ?
P3 C30 H30A 122.3 . . ?
C30 C31 P4 119.6(6) . . ?
C30 C31 H31A 120.2 . . ?
P4 C31 H31A 120.2 . . ?
C33 C32 C37 118.3(7) . . ?
C33 C32 P3 120.6(5) . . ?
C37 C32 P3 120.7(5) . . ?
C34 C33 C32 121.1(7) . . ?
C34 C33 H33A 119.4 . . ?
C32 C33 H33A 119.4 . . ?
C35 C34 C33 119.8(8) . . ?
C35 C34 H34A 120.1 . . ?
C33 C34 H34A 120.1 . . ?
C34 C35 C36 121.0(7) . . ?
C34 C35 H35A 119.5 . . ?
C36 C35 H35A 119.5 . . ?
C37 C36 C35 120.2(7) . . ?
C37 C36 H36A 119.9 . . ?
C35 C36 H36A 119.9 . . ?
C36 C37 C32 119.5(7) . . ?
C36 C37 H37A 120.2 . . ?
C32 C37 H37A 120.2 . . ?
C39 C38 C43 119.3(6) . . ?
C39 C38 P3 121.2(5) . . ?
C43 C38 P3 119.3(5) . . ?
C40 C39 C38 120.2(7) . . ?
C40 C39 H39A 119.9 . . ?
C38 C39 H39A 119.9 . . ?
C39 C40 C41 121.4(8) . . ?
C39 C40 H40A 119.3 . . ?
C41 C40 H40A 119.3 . . ?
C40 C41 C42 119.7(7) . . ?
C40 C41 H41A 120.2 . . ?
C42 C41 H41A 120.2 . . ?
C41 C42 C43 119.5(7) . . ?
C41 C42 H42A 120.2 . . ?
C43 C42 H42A 120.2 . . ?
C42 C43 C38 119.9(7) . . ?
C42 C43 H43A 120.0 . . ?
C38 C43 H43A 120.0 . . ?
C49 C44 C45 117.4(7) . . ?
C49 C44 P4 121.9(6) . . ?
C45 C44 P4 120.7(6) . . ?
C46 C45 C44 120.7(7) . . ?
C46 C45 H45A 119.7 . . ?
C44 C45 H45A 119.7 . . ?
C45 C46 C47 120.6(8) . . ?
C45 C46 H46A 119.7 . . ?
C47 C46 H46A 119.7 . . ?
C48 C47 C46 120.6(8) . . ?
C48 C47 H47A 119.7 . . ?
C46 C47 H47A 119.7 . . ?
C47 C48 C49 120.0(9) . . ?
C47 C48 H48A 120.0 . . ?
C49 C48 H48A 120.0 . . ?
C44 C49 C48 120.5(8) . . ?
C44 C49 H49A 119.7 . . ?
C48 C49 H49A 119.7 . . ?
C55 C50 C51 117.2(6) . . ?
C55 C50 P4 123.6(6) . . ?
C51 C50 P4 119.1(5) . . ?
C52 C51 C50 121.5(7) . . ?
C52 C51 H51A 119.3 . . ?
C50 C51 H51A 119.3 . . ?
C51 C52 C53 119.4(7) . . ?
C51 C52 H52A 120.3 . . ?
C53 C52 H52A 120.3 . . ?
C54 C53 C52 120.2(7) . . ?
C54 C53 H53A 119.9 . . ?
C52 C53 H53A 119.9 . . ?
C53 C54 C55 119.6(8) . . ?
C53 C54 H54A 120.2 . . ?
C55 C54 H54A 120.2 . . ?
C54 C55 C50 122.0(7) . . ?
C54 C55 H55A 119.0 . . ?
C50 C55 H55A 119.0 . . ?
Cl6 C56 Cl5 111.3(6) . . ?
Cl6 C56 H56A 109.4 . . ?
Cl5 C56 H56A 109.4 . . ?
Cl6 C56 H56B 109.4 . . ?
Cl5 C56 H56B 109.4 . . ?
H56A C56 H56B 108.0 . . ?
Cl1 C57 Cl2 110.8(6) . . ?
Cl1 C57 H57A 109.5 . . ?
Cl2 C57 H57A 109.5 . . ?
Cl1 C57 H57B 109.5 . . ?
Cl2 C57 H57B 109.5 . . ?
H57A C57 H57B 108.1 . . ?
Cl4 C58 Cl3 112.6(6) . . ?
Cl4 C58 H58A 109.1 . . ?
Cl3 C58 H58A 109.1 . . ?
Cl4 C58 H58B 109.1 . . ?
Cl3 C58 H58B 109.1 . . ?
H58A C58 H58B 107.8 . . ?
F1 B1 F4 110.0(8) . . ?
F1 B1 F2 108.8(9) . . ?
F4 B1 F2 110.4(8) . . ?
F1 B1 F3 109.5(9) . . ?
F4 B1 F3 111.1(9) . . ?
F2 B1 F3 107.0(9) . . ?

loop_
_geom_bond_atom_site_label_1
_geom_bond_atom_site_label_2
_geom_bond_distance
_geom_bond_site_symmetry_2
_geom_bond_publ_flag
Fe1 C3 1.719(7) . ?
Fe1 P3 2.2026(19) . ?
Fe1 P4 2.247(2) . ?
Fe1 S1 2.252(2) . ?
Fe1 S2 2.2590(18) . ?
Fe1 Fe2 2.5528(13) . ?
Fe2 N1 1.695(6) . ?
Fe2 P2 2.237(2) . ?
Fe2 P1 2.253(2) . ?
Fe2 S1 2.2732(19) . ?
Fe2 S2 2.279(2) . ?
Cl1 C57 1.722(10) . ?
Cl2 C57 1.781(10) . ?
Cl3 C58 1.766(11) . ?
Cl4 C58 1.727(10) . ?
Cl5 C56 1.768(12) . ?
Cl6 C56 1.712(10) . ?
S1 C1 1.821(7) . ?
S2 C2 1.832(7) . ?
P1 C18 1.809(7) . ?
P1 C4 1.821(7) . ?
P1 C24 1.833(7) . ?
P2 C12 1.812(7) . ?
P2 C5 1.820(7) . ?
P2 C6 1.826(8) . ?
P3 C32 1.819(7) . ?
P3 C38 1.834(7) . ?
P3 C30 1.835(8) . ?
P4 C50 1.826(7) . ?
P4 C44 1.826(7) . ?
P4 C31 1.832(7) . ?
F1 B1 1.341(11) . ?
F2 B1 1.364(12) . ?
F3 B1 1.371(12) . ?
F4 B1 1.352(11) . ?
O1 N1 1.152(7) . ?
O2 C3 1.168(7) . ?
C1 C2 1.508(10) . ?
C1 H1A 0.9900 . ?
C1 H1B 0.9900 . ?
C2 H2A 0.9900 . ?
C2 H2B 0.9900 . ?
C4 C5 1.338(10) . ?
C4 H4A 0.9500 . ?
C5 H5A 0.9500 . ?
C6 C7 1.373(11) . ?
C6 C11 1.400(10) . ?
C7 C8 1.402(12) . ?
C7 H7A 0.9500 . ?
C8 C9 1.400(13) . ?
C8 H8A 0.9500 . ?
C9 C10 1.362(12) . ?
C9 H9A 0.9500 . ?
C10 C11 1.346(11) . ?
C10 H10A 0.9500 . ?
C11 H11A 0.9500 . ?
C12 C17 1.396(10) . ?
C12 C13 1.397(10) . ?
C13 C14 1.386(11) . ?
C13 H13A 0.9500 . ?
C14 C15 1.394(12) . ?
C14 H14A 0.9500 . ?
C15 C16 1.387(11) . ?
C15 H15A 0.9500 . ?
C16 C17 1.394(10) . ?
C16 H16A 0.9500 . ?
C17 H17A 0.9500 . ?
C18 C23 1.394(10) . ?
C18 C19 1.434(10) . ?
C19 C20 1.390(10) . ?
C19 H19A 0.9500 . ?
C20 C21 1.377(11) . ?
C20 H20A 0.9500 . ?
C21 C22 1.357(11) . ?
C21 H21A 0.9500 . ?
C22 C23 1.360(10) . ?
C22 H22A 0.9500 . ?
C23 H23A 0.9500 . ?
C24 C25 1.383(10) . ?
C24 C29 1.401(10) . ?
C25 C26 1.393(11) . ?
C25 H25A 0.9500 . ?
C26 C27 1.393(12) . ?
C26 H26A 0.9500 . ?
C27 C28 1.374(12) . ?
C27 H27A 0.9500 . ?
C28 C29 1.405(11) . ?
C28 H28A 0.9500 . ?
C29 H29A 0.9500 . ?
C30 C31 1.353(10) . ?
C30 H30A 0.9500 . ?
C31 H31A 0.9500 . ?
C32 C33 1.403(10) . ?
C32 C37 1.421(10) . ?
C33 C34 1.392(10) . ?
C33 H33A 0.9500 . ?
C34 C35 1.358(11) . ?
C34 H34A 0.9500 . ?
C35 C36 1.399(11) . ?
C35 H35A 0.9500 . ?
C36 C37 1.388(10) . ?
C36 H36A 0.9500 . ?
C37 H37A 0.9500 . ?
C38 C39 1.383(10) . ?
C38 C43 1.417(9) . ?
C39 C40 1.370(10) . ?
C39 H39A 0.9500 . ?
C40 C41 1.388(11) . ?
C40 H40A 0.9500 . ?
C41 C42 1.390(11) . ?
C41 H41A 0.9500 . ?
C42 C43 1.395(10) . ?
C42 H42A 0.9500 . ?
C43 H43A 0.9500 . ?
C44 C49 1.388(11) . ?
C44 C45 1.407(10) . ?
C45 C46 1.368(10) . ?
C45 H45A 0.9500 . ?
C46 C47 1.372(12) . ?
C46 H46A 0.9500 . ?
C47 C48 1.342(14) . ?
C47 H47A 0.9500 . ?
C48 C49 1.408(12) . ?
C48 H48A 0.9500 . ?
C49 H49A 0.9500 . ?
C50 C55 1.390(10) . ?
C50 C51 1.396(9) . ?
C51 C52 1.383(10) . ?
C51 H51A 0.9500 . ?
C52 C53 1.397(11) . ?
C52 H52A 0.9500 . ?
C53 C54 1.367(11) . ?
C53 H53A 0.9500 . ?
C54 C55 1.385(10) . ?
C54 H54A 0.9500 . ?
C55 H55A 0.9500 . ?
C56 H56A 0.9900 . ?
C56 H56B 0.9900 . ?
C57 H57A 0.9900 . ?
C57 H57B 0.9900 . ?
C58 H58A 0.9900 . ?
C58 H58B 0.9900 . ?
